data_2016488
loop_
_publ_author_name
'Janczak, Jan'
'Perp\'etuo, Genivaldo J\'ulio'

_publ_section_title
;
 1-(Diaminomethylene)thiourea: a tautomer of 2-imino-4-thiobiuret
;
_journal_coeditor_code GD3190
_journal_issue 3
_journal_name_full 'Acta Crystallographica Section C'
_journal_page_first o114
_journal_page_last o116
_journal_paper_doi 10.1107/S0108270108001868
_journal_volume 64
_journal_year 2008
_chemical_formula_iupac 'C2 H6 N4 S'
_chemical_formula_moiety 'C2 H6 N4 S'
_chemical_formula_sum 'C2 H6 N4 S'
_chemical_formula_weight 118.17
_chemical_name_systematic
;
1-(Diaminomethylene)thiourea
;
_space_group_IT_number 15
_symmetry_cell_setting monoclinic
_symmetry_space_group_name_Hall '-C 2yc'
_symmetry_space_group_name_H-M 'C 1 2/c 1'
_atom_sites_solution_hydrogens geom
_atom_sites_solution_primary direct
_atom_sites_solution_secondary difmap
_audit_creation_method SHELXL97
_cell_angle_alpha 90.00
_cell_angle_beta 95.05(2)
_cell_angle_gamma 90.00
_cell_formula_units_Z 8
_cell_length_a 13.505(2)
_cell_length_b 5.3800(10)
_cell_length_c 14.111(3)
_cell_measurement_reflns_used 1086
_cell_measurement_temperature 295(2)
_cell_measurement_theta_max 28.28
_cell_measurement_theta_min 2.90
_cell_volume 1021.3(3)
_computing_cell_refinement 'CrysAlis CCD (Oxford Diffraction, 2005)'
_computing_data_collection 'CrysAlis CCD (Oxford Diffraction, 2005)'
_computing_data_reduction 'CrysAlis CCD (Oxford Diffraction, 2005)'
_computing_molecular_graphics 'DIAMOND (Brandenburg & Putz, 2006)'
_computing_publication_material 'SHELXL97 (Sheldrick, 2008)'
_computing_structure_refinement 'SHELXL97 (Sheldrick, 2008)'
_computing_structure_solution 'SHELXS97 (Sheldrick, 2008)'
_diffrn_ambient_temperature 295(2)
_diffrn_detector_area_resol_mean '1024x1024 with blocks 2x2'
_diffrn_measured_fraction_theta_full 0.994
_diffrn_measured_fraction_theta_max 0.994
_diffrn_measurement_device_type 'Kuma KM-4 with CCD area-detector'
_diffrn_measurement_method \w
_diffrn_radiation_monochromator graphite
_diffrn_radiation_source 'fine-focus sealed tube'
_diffrn_radiation_type MoK\a
_diffrn_radiation_wavelength 0.71073
_diffrn_reflns_av_R_equivalents 0.0141
_diffrn_reflns_av_sigmaI/netI 0.0136
_diffrn_reflns_limit_h_max 18
_diffrn_reflns_limit_h_min -16
_diffrn_reflns_limit_k_max 7
_diffrn_reflns_limit_k_min -7
_diffrn_reflns_limit_l_max 18
_diffrn_reflns_limit_l_min -18
_diffrn_reflns_number 5622
_diffrn_reflns_theta_full 28.28
_diffrn_reflns_theta_max 28.28
_diffrn_reflns_theta_min 2.90
_exptl_absorpt_coefficient_mu 0.499
_exptl_absorpt_correction_T_max 0.8785
_exptl_absorpt_correction_T_min 0.7691
_exptl_absorpt_correction_type analytical
_exptl_absorpt_process_details 'face-indexed (SHELXTL; Sheldrick, 2008)'
_exptl_crystal_colour colourless
_exptl_crystal_density_diffrn 1.537
_exptl_crystal_density_meas 1.53
_exptl_crystal_density_method flotation
_exptl_crystal_description rectangular
_exptl_crystal_F_000 496
_exptl_crystal_size_max 0.54
_exptl_crystal_size_mid 0.25
_exptl_crystal_size_min 0.23
_refine_diff_density_max 0.138
_refine_diff_density_min -0.145
_refine_ls_extinction_method none
_refine_ls_goodness_of_fit_ref 1.003
_refine_ls_hydrogen_treatment refall
_refine_ls_matrix_type full
_refine_ls_number_parameters 88
_refine_ls_number_reflns 1261
_refine_ls_number_restraints 0
_refine_ls_restrained_S_all 1.003
_refine_ls_R_factor_all 0.0283
_refine_ls_R_factor_gt 0.0223
_refine_ls_shift/su_max 0.001
_refine_ls_shift/su_mean 0.000
_refine_ls_structure_factor_coef Fsqd
_refine_ls_weighting_details 'calc w = 1/[\s^2^(Fo^2^)+(0.0267P)^2^+0.2215P] where P=(Fo^2^+2Fc^2^)/3'
_refine_ls_weighting_scheme calc
_refine_ls_wR_factor_gt 0.0484
_refine_ls_wR_factor_ref 0.0506
_reflns_number_gt 1086
_reflns_number_total 1261
_reflns_threshold_expression I>2\s(I)
_cod_data_source_file gd3190.cif
_cod_data_source_block I
_cod_original_sg_symbol_H-M 'C 2/c'
_cod_database_code 2016488
_cod_database_fobs_code 2016488

loop_
_symmetry_equiv_pos_as_xyz
'x, y, z'
'-x, y, -z+1/2'
'x+1/2, y+1/2, z'
'-x+1/2, y+1/2, -z+1/2'
'-x, -y, -z'
'x, -y, z-1/2'
'-x+1/2, -y+1/2, -z'
'x+1/2, -y+1/2, z-1/2'

loop_
_atom_site_type_symbol
_atom_site_label
_atom_site_fract_x
_atom_site_fract_y
_atom_site_fract_z
_atom_site_U_iso_or_equiv
_atom_site_adp_type
_atom_site_calc_flag
_atom_site_occupancy
S S1 0.575368(17) 0.16219(5) 0.651139(19) 0.03541(10) Uani d 1
C C1 0.65895(6) -0.00282(16) 0.58865(6) 0.02487(19) Uani d 1
N N1 0.75846(5) 0.01172(14) 0.59411(5) 0.02664(18) Uani d 1
H H1 0.6583(9) -0.272(2) 0.4972(8) 0.037(3) Uiso d 1
H H2 0.5599(10) -0.190(2) 0.5186(8) 0.042(3) Uiso d 1
C C2 0.81074(7) 0.19836(17) 0.63575(6) 0.02574(19) Uani d 1
N N2 0.62239(6) -0.18171(17) 0.53092(7) 0.0364(2) Uani d 1
N N3 0.90899(7) 0.1660(2) 0.64744(8) 0.0420(2) Uani d 1
H H3 0.9312(9) 0.028(2) 0.6353(9) 0.039(3) Uiso d 1
H H4 0.9476(10) 0.286(3) 0.6649(9) 0.050(4) Uiso d 1
N N4 0.77528(8) 0.41517(17) 0.66206(7) 0.0374(2) Uani d 1
H H5 0.8121(10) 0.523(3) 0.6910(9) 0.047(4) Uiso d 1
H H6 0.7147(10) 0.436(3) 0.6605(9) 0.048(4) Uiso d 1

loop_
_atom_site_aniso_label
_atom_site_aniso_U_11
_atom_site_aniso_U_22
_atom_site_aniso_U_33
_atom_site_aniso_U_12
_atom_site_aniso_U_13
_atom_site_aniso_U_23
S1 0.02903(12) 0.03694(15) 0.04028(17) 0.00479(10) 0.00305(10) -0.00922(11)
C1 0.0225(4) 0.0248(4) 0.0271(4) 0.0003(3) 0.0006(3) 0.0025(4)
N1 0.0213(4) 0.0268(4) 0.0316(4) -0.0010(3) 0.0009(3) -0.0045(3)
C2 0.0257(4) 0.0275(5) 0.0238(4) -0.0023(4) 0.0008(3) 0.0012(4)
N2 0.0220(4) 0.0418(5) 0.0450(5) -0.0036(4) 0.0008(4) -0.0165(4)
N3 0.0238(4) 0.0359(5) 0.0651(7) -0.0039(4) -0.0028(4) -0.0096(5)
N4 0.0334(5) 0.0291(4) 0.0489(6) -0.0032(4) -0.0011(4) -0.0122(4)

loop_
_atom_type_symbol
_atom_type_description
_atom_type_scat_dispersion_real
_atom_type_scat_dispersion_imag
_atom_type_scat_source
C C 0.0033 0.0016 'International Tables Vol C Tables 4.2.6.8 and 6.1.1.4'
H H 0.0000 0.0000 'International Tables Vol C Tables 4.2.6.8 and 6.1.1.4'
N N 0.0061 0.0033 'International Tables Vol C Tables 4.2.6.8 and 6.1.1.4'
S S 0.1246 0.1234 'International Tables Vol C Tables 4.2.6.8 and 6.1.1.4'

loop_
_geom_angle_atom_site_label_1
_geom_angle_atom_site_label_2
_geom_angle_atom_site_label_3
_geom_angle
_geom_angle_publ_flag
N2 C1 N1 113.20(8) y
N2 C1 S1 117.32(7) y
N1 C1 S1 129.33(7) y
C2 N1 C1 123.91(8) y
N4 C2 N1 126.53(9) y
N4 C2 N3 117.38(9) y
N1 C2 N3 115.99(9) y
C1 N2 H1 123.6(8) ?
C1 N2 H2 118.3(8) ?
H1 N2 H2 117.1(11) ?
C2 N3 H3 117.8(8) ?
C2 N3 H4 120.9(9) ?
H3 N3 H4 121.3(13) ?
C2 N4 H5 121.7(9) ?
C2 N4 H6 119.7(10) ?
H5 N4 H6 117.4(13) ?

loop_
_geom_bond_atom_site_label_1
_geom_bond_atom_site_label_2
_geom_bond_distance
_geom_bond_publ_flag
S1 C1 1.7364(9) y
C1 N2 1.3277(12) y
C1 N1 1.3416(11) y
N1 C2 1.3338(11) y
C2 N4 1.3263(13) y
C2 N3 1.3341(13) y
N2 H1 0.860(13) ?
N2 H2 0.848(13) ?
N3 H3 0.826(13) ?
N3 H4 0.853(15) ?
N4 H5 0.843(14) ?
N4 H6 0.824(14) ?

loop_
_geom_hbond_atom_site_label_D
_geom_hbond_atom_site_label_H
_geom_hbond_atom_site_label_A
_geom_hbond_site_symmetry_A
_geom_hbond_distance_DH
_geom_hbond_distance_HA
_geom_hbond_distance_DA
_geom_hbond_angle_DHA
_geom_hbond_publ_flag
N2 H1 N1 7_646 0.860(13) 2.200(14) 3.0584(13) 176.5(11) y
N2 H2 S1 5_656 0.848(13) 2.885(12) 3.5406(13) 135.6(10) y
N3 H3 S1 3_545 0.826(13) 2.762(13) 3.5180(12) 153.0(11) y
N3 H4 S1 3 0.853(15) 2.677(15) 3.4868(12) 159.0(12) y
N4 H5 S1 4_656 0.843(14) 2.691(13) 3.4419(12) 149.0(11) y
N4 H6 S1 . 0.824(14) 2.385(14) 3.0153(11) 133.9(12) y

loop_
_cod_related_entry_id
_cod_related_entry_database
_cod_related_entry_code
1 ChemSpider 2006692
